data_7033921
loop_
_publ_author_name
'Ganesamoorthy, Chelladurai'
'Bendt, Georg'
'Bl\"aser, Dieter'
'W\"olper, Christoph'
'Schulz, Stephan'

_publ_section_title
;
 Te-Te and Te-C bond cleavage reactions using a monovalent gallanediyl.
;
_journal_issue 11
_journal_name_full 'Dalton transactions (Cambridge, England : 2003)'
_journal_page_first 5153
_journal_page_last 5159
_journal_paper_doi 10.1039/c5dt00172b
_journal_volume 44
_journal_year 2015
_chemical_formula_sum 'C35 H55 Ga N2 Te'
_chemical_formula_weight 701.13
_space_group_crystal_system orthorhombic
_space_group_IT_number 62
_space_group_name_Hall '-P 2ac 2n'
_space_group_name_H-M_alt 'P n m a'
_symmetry_space_group_name_Hall '-P 2ac 2n'
_symmetry_space_group_name_H-M 'P n m a'
_atom_sites_solution_hydrogens mixed
_atom_sites_solution_primary direct
_atom_sites_solution_secondary difmap
_audit_creation_method SHELXL-2014/7
_audit_update_record
;
2014-12-18 deposited with the CCDC.
2015-02-05 downloaded from the CCDC.
;
_cell_angle_alpha 90
_cell_angle_beta 90
_cell_angle_gamma 90
_cell_formula_units_Z 4
_cell_length_a 16.888(3)
_cell_length_b 19.798(3)
_cell_length_c 10.2125(15)
_cell_measurement_reflns_used 9495
_cell_measurement_temperature 100(1)
_cell_measurement_theta_max 33.097
_cell_measurement_theta_min 2.244
_cell_volume 3414.5(9)
_computing_cell_refinement 'BRUKER D8 KAPPA APEX 2 (3.0-2009)'
_computing_data_collection 'BRUKER D8 KAPPA APEX 2 (3.0-2009)'
_computing_data_reduction 'BRUKER D8 KAPPA APEX 2 (3.0-2009)'
_computing_molecular_graphics 'BRUKER AXS SHELXTL (c) 2008 / Vers. 2008/4'
_computing_publication_material 'BRUKER AXS SHELXTL (c) 2008 / Vers. 2008/4'
_computing_structure_refinement 'SHELXL-2014/7 (Sheldrick, 2014)'
_computing_structure_solution 'BRUKER D8 KAPPA APEX 2 (3.0-2009)'
_diffrn_ambient_temperature 100(1)
_diffrn_detector_area_resol_mean 512
_diffrn_measured_fraction_theta_full 1.000
_diffrn_measured_fraction_theta_max 0.995
_diffrn_measurement_device_type
; 
 Bruker D8 KAPPA series II with APEX II area detector system
;
_diffrn_measurement_method
;
 Data collection strategy APEX 2/COSMO
;
_diffrn_radiation_monochromator 'Triumph Goebel mirror'
_diffrn_radiation_source 'fine-focus sealed tube'
_diffrn_radiation_type MoK\a
_diffrn_radiation_wavelength 0.71073
_diffrn_reflns_av_R_equivalents 0.0307
_diffrn_reflns_av_unetI/netI 0.0176
_diffrn_reflns_Laue_measured_fraction_full 1.000
_diffrn_reflns_Laue_measured_fraction_max 0.995
_diffrn_reflns_limit_h_max 23
_diffrn_reflns_limit_h_min -25
_diffrn_reflns_limit_k_max 26
_diffrn_reflns_limit_k_min -30
_diffrn_reflns_limit_l_max 15
_diffrn_reflns_limit_l_min -15
_diffrn_reflns_number 77225
_diffrn_reflns_point_group_measured_fraction_full 1.000
_diffrn_reflns_point_group_measured_fraction_max 0.995
_diffrn_reflns_theta_full 25.242
_diffrn_reflns_theta_max 33.202
_diffrn_reflns_theta_min 2.057
_exptl_absorpt_coefficient_mu 1.668
_exptl_absorpt_correction_T_max 0.75
_exptl_absorpt_correction_T_min 0.63
_exptl_absorpt_correction_type multi-scan
_exptl_absorpt_process_details
; 
 BRUKER AXS SMART APEX 2 Vers. 3.0-2009
 R.H. Blessing, Acta Cryst. (1995) A51 33-38 
;
_exptl_crystal_colour 'pale yellow'
_exptl_crystal_density_diffrn 1.364
_exptl_crystal_description block
_exptl_crystal_F_000 1448
_exptl_crystal_size_max 0.200
_exptl_crystal_size_mid 0.190
_exptl_crystal_size_min 0.100
_refine_diff_density_max 0.677
_refine_diff_density_min -0.358
_refine_diff_density_rms 0.076
_refine_ls_extinction_method none
_refine_ls_goodness_of_fit_ref 1.046
_refine_ls_hydrogen_treatment mixed
_refine_ls_matrix_type full
_refine_ls_number_parameters 193
_refine_ls_number_reflns 6666
_refine_ls_number_restraints 0
_refine_ls_restrained_S_all 1.046
_refine_ls_R_factor_all 0.0314
_refine_ls_R_factor_gt 0.0225
_refine_ls_shift/su_max 0.001
_refine_ls_shift/su_mean 0.000
_refine_ls_structure_factor_coef Fsqd
_refine_ls_weighting_details 'w=1/[\s^2^(Fo^2^)+(0.0288P)^2^+1.4412P] where P=(Fo^2^+2Fc^2^)/3'
_refine_ls_weighting_scheme calc
_refine_ls_wR_factor_gt 0.0534
_refine_ls_wR_factor_ref 0.0578
_reflns_Friedel_coverage 0.000
_reflns_number_gt 5699
_reflns_number_total 6666
_reflns_threshold_expression 'I > 2\s(I)'
_cod_data_source_file c5dt00172b2.cif
_cod_data_source_block cg_026m
_cod_depositor_comments 'Adding full bibliography for 7033918--7033921.cif.'
_cod_database_code 7033921
_shelx_shelxl_version_number 2014/7
_shelx_space_group_comment
;
The symmetry employed for this shelxl refinement is uniquely defined
by the following loop, which should always be used as a source of
symmetry information in preference to the above space-group names.
They are only intended as comments.
;
_shelx_estimated_absorpt_t_min 0.731
_shelx_estimated_absorpt_t_max 0.851

loop_
_space_group_symop_operation_xyz
'x, y, z'
'-x+1/2, -y, z+1/2'
'-x, y+1/2, -z'
'x+1/2, -y+1/2, -z+1/2'
'-x, -y, -z'
'x-1/2, y, -z-1/2'
'x, -y-1/2, z'
'-x-1/2, y-1/2, z-1/2'

loop_
_atom_site_label
_atom_site_type_symbol
_atom_site_fract_x
_atom_site_fract_y
_atom_site_fract_z
_atom_site_U_iso_or_equiv
_atom_site_adp_type
_atom_site_occupancy
_atom_site_site_symmetry_order
_atom_site_calc_flag
_atom_site_refinement_flags_posn
_atom_site_refinement_flags_adp
_atom_site_refinement_flags_occupancy
Te1 Te 0.33424(2) 0.2500 0.65064(2) 0.01845(3) Uani 1 2 d S T P
Ga2 Ga 0.38421(2) 0.2500 0.41056(2) 0.01295(4) Uani 1 2 d S T P
N1 N 0.33701(5) 0.32390(5) 0.30690(9) 0.01363(16) Uani 1 1 d . . .
C1 C 0.26833(6) 0.31377(5) 0.24582(10) 0.01445(18) Uani 1 1 d . . .
C2 C 0.23300(9) 0.2500 0.23114(15) 0.0156(3) Uani 1 2 d S T P
H2 H 0.1825(13) 0.2500 0.188(2) 0.019 Uiso 1 2 d S U P
C3 C 0.22504(8) 0.37173(6) 0.18264(13) 0.0227(2) Uani 1 1 d . . .
H3A H 0.2541 0.4138 0.1986 0.034 Uiso 1 1 calc R U .
H3B H 0.1718 0.3753 0.2201 0.034 Uiso 1 1 calc R U .
H3C H 0.2211 0.3638 0.0881 0.034 Uiso 1 1 calc R U .
C4 C 0.37459(7) 0.38965(6) 0.29948(11) 0.01657(19) Uani 1 1 d . . .
C5 C 0.35573(8) 0.44019(6) 0.39089(12) 0.0214(2) Uani 1 1 d . . .
C6 C 0.39326(9) 0.50296(7) 0.37916(15) 0.0306(3) Uani 1 1 d . . .
H6 H 0.3807 0.5379 0.4395 0.037 Uiso 1 1 calc R U .
C7 C 0.44820(9) 0.51514(7) 0.28161(16) 0.0330(3) Uani 1 1 d . . .
H7 H 0.4729 0.5581 0.2751 0.040 Uiso 1 1 calc R U .
C8 C 0.46709(8) 0.46469(7) 0.19357(14) 0.0281(3) Uani 1 1 d . . .
H8 H 0.5053 0.4732 0.1274 0.034 Uiso 1 1 calc R U .
C9 C 0.43096(7) 0.40130(6) 0.20007(12) 0.0204(2) Uani 1 1 d . . .
C10 C 0.29618(8) 0.43060(6) 0.50106(12) 0.0225(2) Uani 1 1 d . . .
H10 H 0.2782 0.3825 0.4998 0.027 Uiso 1 1 calc R U .
C11 C 0.22313(9) 0.47582(7) 0.48210(14) 0.0292(3) Uani 1 1 d . . .
H11A H 0.1872 0.4702 0.5566 0.044 Uiso 1 1 calc R U .
H11B H 0.1958 0.4630 0.4012 0.044 Uiso 1 1 calc R U .
H11C H 0.2398 0.5231 0.4764 0.044 Uiso 1 1 calc R U .
C12 C 0.33446(9) 0.44449(8) 0.63473(13) 0.0298(3) Uani 1 1 d . . .
H12A H 0.3791 0.4136 0.6478 0.045 Uiso 1 1 calc R U .
H12B H 0.2953 0.4375 0.7042 0.045 Uiso 1 1 calc R U .
H12C H 0.3534 0.4913 0.6376 0.045 Uiso 1 1 calc R U .
C13 C 0.45159(8) 0.34850(7) 0.09807(13) 0.0253(2) Uani 1 1 d . . .
H13 H 0.4329 0.3037 0.1311 0.030 Uiso 1 1 calc R U .
C14 C 0.54032(10) 0.34344(12) 0.07357(19) 0.0500(5) Uani 1 1 d . . .
H14A H 0.5508 0.3068 0.0115 0.075 Uiso 1 1 calc R U .
H14B H 0.5676 0.3341 0.1563 0.075 Uiso 1 1 calc R U .
H14C H 0.5596 0.3862 0.0371 0.075 Uiso 1 1 calc R U .
C15 C 0.40956(12) 0.36251(11) -0.03087(18) 0.0507(5) Uani 1 1 d . . .
H15A H 0.3522 0.3625 -0.0167 0.076 Uiso 1 1 calc R U .
H15B H 0.4233 0.3274 -0.0945 0.076 Uiso 1 1 calc R U .
H15C H 0.4261 0.4067 -0.0645 0.076 Uiso 1 1 calc R U .
C16 C 0.50187(10) 0.2500 0.42128(16) 0.0217(3) Uani 1 2 d S T P
H16 H 0.5238 0.2500 0.3303 0.026 Uiso 1 2 calc R U P
C17 C 0.53110(8) 0.18651(8) 0.49198(14) 0.0304(3) Uani 1 1 d . . .
H17A H 0.5888 0.1884 0.5011 0.046 Uiso 1 1 calc R U .
H17B H 0.5164 0.1464 0.4411 0.046 Uiso 1 1 calc R U .
H17C H 0.5068 0.1840 0.5790 0.046 Uiso 1 1 calc R U .
C18 C 0.20412(11) 0.2500 0.64492(17) 0.0279(4) Uani 1 2 d S T P
H18 H 0.1862 0.2500 0.5516 0.034 Uiso 1 2 calc R U P
C19 C 0.17318(9) 0.31314(10) 0.71221(18) 0.0405(4) Uani 1 1 d . . .
H19A H 0.1152 0.3116 0.7156 0.061 Uiso 1 1 calc R U .
H19B H 0.1900 0.3531 0.6630 0.061 Uiso 1 1 calc R U .
H19C H 0.1944 0.3154 0.8014 0.061 Uiso 1 1 calc R U .

loop_
_atom_site_aniso_label
_atom_site_aniso_U_11
_atom_site_aniso_U_22
_atom_site_aniso_U_33
_atom_site_aniso_U_23
_atom_site_aniso_U_13
_atom_site_aniso_U_12
Te1 0.02035(5) 0.02343(6) 0.01157(5) 0.000 -0.00124(3) 0.000
Ga2 0.01228(7) 0.01435(8) 0.01221(7) 0.000 -0.00190(5) 0.000
N1 0.0144(4) 0.0126(4) 0.0139(4) 0.0001(3) -0.0017(3) -0.0014(3)
C1 0.0151(4) 0.0138(5) 0.0144(4) 0.0008(3) -0.0013(3) 0.0005(4)
C2 0.0139(6) 0.0133(7) 0.0195(6) 0.000 -0.0033(5) 0.000
C3 0.0232(6) 0.0140(5) 0.0308(6) 0.0041(4) -0.0104(5) -0.0005(4)
C4 0.0182(5) 0.0133(5) 0.0183(4) 0.0007(4) -0.0040(4) -0.0026(4)
C5 0.0256(6) 0.0161(5) 0.0225(5) -0.0023(4) -0.0040(4) -0.0035(4)
C6 0.0389(7) 0.0191(6) 0.0339(7) -0.0058(5) -0.0036(6) -0.0093(5)
C7 0.0372(7) 0.0207(6) 0.0412(8) 0.0008(5) -0.0032(6) -0.0151(6)
C8 0.0271(6) 0.0236(6) 0.0335(7) 0.0048(5) 0.0002(5) -0.0094(5)
C9 0.0203(5) 0.0185(5) 0.0226(5) 0.0033(4) -0.0011(4) -0.0035(4)
C10 0.0298(6) 0.0175(5) 0.0201(5) -0.0050(4) -0.0018(4) 0.0003(5)
C11 0.0328(7) 0.0239(6) 0.0309(6) -0.0049(5) -0.0024(5) 0.0036(5)
C12 0.0403(8) 0.0245(7) 0.0245(6) -0.0081(5) -0.0057(5) 0.0043(6)
C13 0.0270(6) 0.0196(6) 0.0292(6) 0.0029(5) 0.0086(5) -0.0024(5)
C14 0.0309(8) 0.0722(14) 0.0468(9) -0.0072(9) 0.0135(7) 0.0063(8)
C15 0.0538(11) 0.0576(12) 0.0409(9) -0.0252(8) -0.0138(8) 0.0080(9)
C16 0.0132(6) 0.0350(10) 0.0170(6) 0.000 -0.0025(5) 0.000
C17 0.0209(6) 0.0392(8) 0.0311(6) 0.0001(6) -0.0071(5) 0.0096(5)
C18 0.0201(8) 0.0442(12) 0.0195(8) 0.000 0.0039(6) 0.000
C19 0.0301(7) 0.0511(10) 0.0403(8) 0.0024(8) 0.0120(6) 0.0102(7)

loop_
_atom_type_symbol
_atom_type_description
_atom_type_scat_dispersion_real
_atom_type_scat_dispersion_imag
_atom_type_scat_source
C C 0.0033 0.0016 'International Tables Vol C Tables 4.2.6.8 and 6.1.1.4'
H H 0.0000 0.0000 'International Tables Vol C Tables 4.2.6.8 and 6.1.1.4'
N N 0.0061 0.0033 'International Tables Vol C Tables 4.2.6.8 and 6.1.1.4'
Ga Ga 0.2307 1.6083 'International Tables Vol C Tables 4.2.6.8 and 6.1.1.4'
Te Te -0.5308 1.6751 'International Tables Vol C Tables 4.2.6.8 and 6.1.1.4'

loop_
_geom_angle_atom_site_label_1
_geom_angle_atom_site_label_2
_geom_angle_atom_site_label_3
_geom_angle
_geom_angle_site_symmetry_1
_geom_angle_site_symmetry_3
C18 Te1 Ga2 107.47(5) . .
N1 Ga2 N1 95.66(5) . 7_565
N1 Ga2 C16 115.64(4) . .
N1 Ga2 C16 115.64(4) 7_565 .
N1 Ga2 Te1 112.07(3) . .
N1 Ga2 Te1 112.07(3) 7_565 .
C16 Ga2 Te1 105.84(5) . .
C1 N1 C4 119.45(9) . .
C1 N1 Ga2 119.41(8) . .
C4 N1 Ga2 121.11(7) . .
N1 C1 C2 123.73(11) . .
N1 C1 C3 120.57(10) . .
C2 C1 C3 115.66(10) . .
C1 C2 C1 128.03(14) . 7_565
C5 C4 C9 120.98(11) . .
C5 C4 N1 120.35(10) . .
C9 C4 N1 118.66(10) . .
C6 C5 C4 118.20(12) . .
C6 C5 C10 118.26(12) . .
C4 C5 C10 123.54(11) . .
C7 C6 C5 121.35(13) . .
C8 C7 C6 119.86(13) . .
C7 C8 C9 121.18(13) . .
C8 C9 C4 118.41(12) . .
C8 C9 C13 119.09(11) . .
C4 C9 C13 122.46(11) . .
C5 C10 C12 110.91(11) . .
C5 C10 C11 111.40(11) . .
C12 C10 C11 110.22(10) . .
C9 C13 C15 111.21(12) . .
C9 C13 C14 112.61(13) . .
C15 C13 C14 109.20(14) . .
C17 C16 C17 110.34(15) . 7_565
C17 C16 Ga2 110.35(9) . .
C17 C16 Ga2 110.35(9) 7_565 .
C19 C18 C19 110.74(17) . 7_565
C19 C18 Te1 109.38(10) . .
C19 C18 Te1 109.38(10) 7_565 .

loop_
_geom_bond_atom_site_label_1
_geom_bond_atom_site_label_2
_geom_bond_distance
_geom_bond_site_symmetry_2
Te1 C18 2.1983(19) .
Te1 Ga2 2.5929(4) .
Ga2 N1 1.9739(10) .
Ga2 N1 1.9739(10) 7_565
Ga2 C16 1.9902(17) .
N1 C1 1.3321(13) .
N1 C4 1.4502(14) .
C1 C2 1.4044(13) .
C1 C3 1.5059(16) .
C2 C1 1.4044(13) 7_565
C4 C5 1.4050(17) .
C4 C9 1.4108(16) .
C5 C6 1.4001(18) .
C5 C10 1.5209(18) .
C6 C7 1.383(2) .
C7 C8 1.381(2) .
C8 C9 1.3970(17) .
C9 C13 1.5162(18) .
C10 C12 1.5353(18) .
C10 C11 1.5366(19) .
C13 C15 1.521(2) .
C13 C14 1.523(2) .
C16 C17 1.5313(17) .
C16 C17 1.5313(17) 7_565
C18 C19 1.519(2) .
C18 C19 1.519(2) 7_565
